data_4087670
loop_
_publ_author_name
'Mucha, Neil T.'
'Waterman, Rory'

_publ_section_title
;
 Iridium Pincer Catalysts for Silane Dehydrocoupling: Ligand Effects on
 Selectivity and Activity
;
_journal_issue 15
_journal_name_full Organometallics
_journal_page_first 3865
_journal_paper_doi 10.1021/acs.organomet.5b00486
_journal_volume 34
_journal_year 2015
_chemical_formula_moiety 'C36 H64 Cl2 Ir2 O4 P4'
_chemical_formula_sum 'C36 H64 Cl2 Ir2 O4 P4'
_chemical_formula_weight 1140.09
_chemical_name_common ipr(POCOP)IrHCl
_space_group_crystal_system triclinic
_space_group_IT_number 2
_space_group_name_Hall '-P 1'
_space_group_name_H-M_alt 'P -1'
_atom_sites_solution_hydrogens mixed
_audit_creation_method SHELXL-2014/6
_cell_angle_alpha 119.410(2)
_cell_angle_beta 96.267(3)
_cell_angle_gamma 98.328(3)
_cell_formula_units_Z 1
_cell_length_a 8.3060(19)
_cell_length_b 12.205(3)
_cell_length_c 12.335(3)
_cell_measurement_reflns_used 7173
_cell_measurement_temperature 125(2)
_cell_measurement_theta_max 27.17
_cell_measurement_theta_min 2.53
_cell_volume 1054.0(4)
_computing_cell_refinement 'Bruker SAINT'
_computing_data_collection 'Bruker APEX2'
_computing_data_reduction 'Bruker SAINT'
_computing_molecular_graphics 'Bruker SHELXTL'
_computing_publication_material 'Bruker SHELXTL'
_computing_structure_refinement 'SHELXL-2014/6 (Sheldrick, 2014)'
_computing_structure_solution 'SHELXS-97 (Sheldrick 2008)'
_diffrn_ambient_temperature 125(2)
_diffrn_measured_fraction_theta_full 0.998
_diffrn_measured_fraction_theta_max 0.988
_diffrn_measurement_device_type 'Bruker APEX-II CCD'
_diffrn_measurement_method '\f and \w scans'
_diffrn_radiation_type MoK\a
_diffrn_radiation_wavelength 0.71073
_diffrn_reflns_av_R_equivalents 0.0309
_diffrn_reflns_av_unetI/netI 0.0359
_diffrn_reflns_Laue_measured_fraction_full 0.998
_diffrn_reflns_Laue_measured_fraction_max 0.988
_diffrn_reflns_limit_h_max 10
_diffrn_reflns_limit_h_min -10
_diffrn_reflns_limit_k_max 15
_diffrn_reflns_limit_k_min -15
_diffrn_reflns_limit_l_max 15
_diffrn_reflns_limit_l_min -15
_diffrn_reflns_number 12106
_diffrn_reflns_point_group_measured_fraction_full 0.998
_diffrn_reflns_point_group_measured_fraction_max 0.988
_diffrn_reflns_theta_full 25.242
_diffrn_reflns_theta_max 27.186
_diffrn_reflns_theta_min 1.923
_exptl_absorpt_coefficient_mu 6.621
_exptl_absorpt_correction_T_max 0.7455
_exptl_absorpt_correction_T_min 0.5613
_exptl_absorpt_correction_type empirical
_exptl_absorpt_process_details sadabs
_exptl_crystal_colour orange
_exptl_crystal_density_diffrn 1.796
_exptl_crystal_density_meas ?
_exptl_crystal_description block
_exptl_crystal_F_000 560
_exptl_crystal_size_max 0.292
_exptl_crystal_size_mid 0.116
_exptl_crystal_size_min 0.088
_refine_diff_density_max 5.598
_refine_diff_density_min -2.269
_refine_diff_density_rms 0.220
_refine_ls_extinction_method none
_refine_ls_goodness_of_fit_ref 1.079
_refine_ls_hydrogen_treatment mixed
_refine_ls_matrix_type full
_refine_ls_number_parameters 221
_refine_ls_number_reflns 4638
_refine_ls_number_restraints 0
_refine_ls_restrained_S_all 1.079
_refine_ls_R_factor_all 0.0391
_refine_ls_R_factor_gt 0.0342
_refine_ls_shift/su_max 0.000
_refine_ls_shift/su_mean 0.000
_refine_ls_structure_factor_coef Fsqd
_refine_ls_weighting_details 'w=1/[\s^2^(Fo^2^)+(0.0640P)^2^+0.3461P] where P=(Fo^2^+2Fc^2^)/3'
_refine_ls_weighting_scheme calc
_refine_ls_wR_factor_gt 0.0887
_refine_ls_wR_factor_ref 0.0920
_reflns_Friedel_coverage 0.000
_reflns_number_gt 4241
_reflns_number_total 4638
_reflns_threshold_expression 'I > 2\s(I)'
_cod_data_source_file om5b00486_si_002.cif
_cod_data_source_block NM_2_91_0m
_cod_depositor_comments
;
The following automatic conversions were performed:

data item '_exptl_crystal_density_meas' value 'not measured' was
changed to '?' -- the value is perceived as not measured.

Automatic conversion script
Id: cif_fix_values 6909 2019-04-08 15:41:33Z antanas 
;
_cod_database_code 4087670
_shelx_space_group_comment
; 
The symmetry employed for this shelxl refinement is uniquely defined 
by the following loop, which should always be used as a source of 
symmetry information in preference to the above space-group names. 
They are only intended as comments. 
;
_shelxl_version_number 2014/6

loop_
_space_group_symop_operation_xyz
'x, y, z'
'-x, -y, -z'

loop_
_atom_site_label
_atom_site_type_symbol
_atom_site_fract_x
_atom_site_fract_y
_atom_site_fract_z
_atom_site_U_iso_or_equiv
_atom_site_adp_type
_atom_site_occupancy
_atom_site_site_symmetry_order
_atom_site_calc_flag
_atom_site_refinement_flags_posn
_atom_site_refinement_flags_adp
Ir Ir 0.54560(2) 0.19337(2) 0.06185(2) 0.01479(8) Uani 1 1 d . .
Cl Cl 0.31543(15) -0.01262(11) -0.05880(12) 0.0185(2) Uani 1 1 d . .
P1 P 0.64950(17) 0.19938(12) -0.10094(12) 0.0175(3) Uani 1 1 d . .
P2 P 0.49294(16) 0.27389(12) 0.26299(12) 0.0164(3) Uani 1 1 d . .
O1 O 0.7869(5) 0.3392(3) -0.0324(3) 0.0232(8) Uani 1 1 d . .
O2 O 0.6226(4) 0.4176(3) 0.3520(3) 0.0207(7) Uani 1 1 d . .
C1 C 0.7175(6) 0.3643(5) 0.1591(5) 0.0161(9) Uani 1 1 d . .
C2 C 0.8128(6) 0.4130(5) 0.0998(5) 0.0184(10) Uani 1 1 d . .
C3 C 0.9281(7) 0.5303(5) 0.1628(5) 0.0222(11) Uani 1 1 d . .
H3A H 0.9930 0.5579 0.1181 0.027 Uiso 1 1 calc R U
C4 C 0.9451(7) 0.6065(5) 0.2946(5) 0.0236(11) Uani 1 1 d . .
H4A H 1.0261 0.6860 0.3407 0.028 Uiso 1 1 calc R U
C5 C 0.8464(7) 0.5687(5) 0.3595(5) 0.0212(10) Uani 1 1 d . .
H5A H 0.8566 0.6217 0.4487 0.025 Uiso 1 1 calc R U
C6 C 0.7322(6) 0.4506(5) 0.2894(5) 0.0188(10) Uani 1 1 d . .
C7 C 0.5198(8) 0.2189(5) -0.2188(5) 0.0265(12) Uani 1 1 d . .
H7A H 0.5916 0.2305 -0.2741 0.032 Uiso 1 1 calc R U
C8 C 0.3773(8) 0.0992(6) -0.3039(6) 0.0357(15) Uani 1 1 d . .
H8A H 0.4234 0.0227 -0.3469 0.053 Uiso 1 1 calc R U
H8B H 0.3040 0.0875 -0.2515 0.053 Uiso 1 1 calc R U
H8C H 0.3137 0.1110 -0.3676 0.053 Uiso 1 1 calc R U
C9 C 0.4509(10) 0.3410(7) -0.1498(7) 0.0410(17) Uani 1 1 d . .
H9A H 0.5435 0.4163 -0.0960 0.061 Uiso 1 1 calc R U
H9B H 0.3875 0.3539 -0.2128 0.061 Uiso 1 1 calc R U
H9C H 0.3779 0.3304 -0.0967 0.061 Uiso 1 1 calc R U
C10 C 0.2984(7) 0.3251(5) 0.2960(5) 0.0227(11) Uani 1 1 d . .
H10A H 0.3123 0.3795 0.3905 0.027 Uiso 1 1 calc R U
C11 C 0.1478(7) 0.2123(6) 0.2472(6) 0.0322(13) Uani 1 1 d . .
H11A H 0.1697 0.1591 0.2836 0.048 Uiso 1 1 calc R U
H11B H 0.0495 0.2460 0.2725 0.048 Uiso 1 1 calc R U
H11C H 0.1279 0.1597 0.1541 0.048 Uiso 1 1 calc R U
C12 C 0.2658(8) 0.4097(6) 0.2396(6) 0.0305(13) Uani 1 1 d . .
H12A H 0.3628 0.4816 0.2714 0.046 Uiso 1 1 calc R U
H12B H 0.2462 0.3575 0.1465 0.046 Uiso 1 1 calc R U
H12C H 0.1678 0.4439 0.2649 0.046 Uiso 1 1 calc R U
C13 C 0.5513(7) 0.2037(5) 0.3597(5) 0.0209(11) Uani 1 1 d . .
H13A H 0.5080 0.1079 0.3057 0.025 Uiso 1 1 calc R U
C14 C 0.7435(7) 0.2305(6) 0.3918(6) 0.0287(12) Uani 1 1 d . .
H14A H 0.7857 0.2000 0.3131 0.043 Uiso 1 1 calc R U
H14B H 0.7894 0.3236 0.4483 0.043 Uiso 1 1 calc R U
H14C H 0.7770 0.1850 0.4343 0.043 Uiso 1 1 calc R U
C15 C 0.4825(8) 0.2504(6) 0.4808(6) 0.0339(14) Uani 1 1 d . .
H15A H 0.3609 0.2327 0.4589 0.051 Uiso 1 1 calc R U
H15B H 0.5151 0.2049 0.5237 0.051 Uiso 1 1 calc R U
H15C H 0.5274 0.3435 0.5376 0.051 Uiso 1 1 calc R U
C16 C 0.7841(7) 0.0904(5) -0.1833(5) 0.0222(11) Uani 1 1 d . .
H16A H 0.7298 0.0020 -0.2036 0.027 Uiso 1 1 calc R U
C17 C 0.9507(7) 0.1338(6) -0.0894(6) 0.0318(13) Uani 1 1 d . .
H17A H 0.9294 0.1401 -0.0102 0.048 Uiso 1 1 calc R U
H17B H 1.0185 0.0705 -0.1271 0.048 Uiso 1 1 calc R U
H17C H 1.0102 0.2183 -0.0713 0.048 Uiso 1 1 calc R U
C18 C 0.8142(9) 0.0798(7) -0.3081(6) 0.0386(15) Uani 1 1 d . .
H18A H 0.7072 0.0521 -0.3667 0.058 Uiso 1 1 calc R U
H18B H 0.8731 0.1641 -0.2908 0.058 Uiso 1 1 calc R U
H18C H 0.8814 0.0163 -0.3466 0.058 Uiso 1 1 calc R U
H100 H 0.438(8) 0.278(6) 0.049(6) 0.025(16) Uiso 1 1 d . .

loop_
_atom_site_aniso_label
_atom_site_aniso_U_11
_atom_site_aniso_U_22
_atom_site_aniso_U_33
_atom_site_aniso_U_23
_atom_site_aniso_U_13
_atom_site_aniso_U_12
Ir 0.01934(12) 0.01382(12) 0.01317(12) 0.00857(9) 0.00231(8) 0.00400(8)
Cl 0.0195(6) 0.0175(5) 0.0194(6) 0.0106(5) 0.0012(5) 0.0043(4)
P1 0.0266(7) 0.0145(6) 0.0138(6) 0.0095(5) 0.0030(5) 0.0041(5)
P2 0.0200(6) 0.0151(6) 0.0148(6) 0.0082(5) 0.0042(5) 0.0037(5)
O1 0.035(2) 0.0184(18) 0.0164(18) 0.0106(15) 0.0060(15) 0.0001(15)
O2 0.0275(19) 0.0175(17) 0.0141(17) 0.0073(15) 0.0041(14) -0.0003(14)
C1 0.020(2) 0.016(2) 0.016(2) 0.009(2) 0.0037(19) 0.0071(19)
C2 0.026(3) 0.016(2) 0.018(2) 0.012(2) 0.004(2) 0.006(2)
C3 0.027(3) 0.020(3) 0.024(3) 0.015(2) 0.005(2) 0.004(2)
C4 0.029(3) 0.015(2) 0.022(3) 0.009(2) -0.002(2) -0.002(2)
C5 0.028(3) 0.017(2) 0.017(3) 0.009(2) -0.001(2) 0.004(2)
C6 0.023(2) 0.020(2) 0.020(3) 0.014(2) 0.006(2) 0.006(2)
C7 0.043(3) 0.023(3) 0.019(3) 0.015(2) 0.007(2) 0.011(2)
C8 0.039(3) 0.033(3) 0.032(3) 0.020(3) -0.012(3) 0.001(3)
C9 0.062(5) 0.032(3) 0.029(3) 0.016(3) 0.000(3) 0.018(3)
C10 0.028(3) 0.020(3) 0.019(3) 0.007(2) 0.008(2) 0.009(2)
C11 0.022(3) 0.032(3) 0.042(4) 0.017(3) 0.011(3) 0.007(2)
C12 0.038(3) 0.023(3) 0.033(3) 0.014(3) 0.008(3) 0.015(2)
C13 0.026(3) 0.018(2) 0.019(3) 0.013(2) -0.001(2) 0.001(2)
C14 0.026(3) 0.032(3) 0.024(3) 0.014(3) -0.005(2) 0.005(2)
C15 0.045(4) 0.041(4) 0.024(3) 0.022(3) 0.012(3) 0.009(3)
C16 0.027(3) 0.019(2) 0.019(3) 0.009(2) 0.006(2) 0.005(2)
C17 0.027(3) 0.031(3) 0.037(4) 0.018(3) 0.007(3) 0.006(2)
C18 0.059(4) 0.037(3) 0.029(3) 0.020(3) 0.021(3) 0.015(3)

loop_
_atom_type_symbol
_atom_type_description
_atom_type_scat_dispersion_real
_atom_type_scat_dispersion_imag
_atom_type_scat_source
C C 0.0033 0.0016 'International Tables Vol C Tables 4.2.6.8 and 6.1.1.4'
H H 0.0000 0.0000 'International Tables Vol C Tables 4.2.6.8 and 6.1.1.4'
O O 0.0106 0.0060 'International Tables Vol C Tables 4.2.6.8 and 6.1.1.4'
P P 0.1023 0.0942 'International Tables Vol C Tables 4.2.6.8 and 6.1.1.4'
Cl Cl 0.1484 0.1585 'International Tables Vol C Tables 4.2.6.8 and 6.1.1.4'
Ir Ir -1.4442 7.9887 'International Tables Vol C Tables 4.2.6.8 and 6.1.1.4'

loop_
_geom_angle_atom_site_label_1
_geom_angle_atom_site_label_2
_geom_angle_atom_site_label_3
_geom_angle
_geom_angle_site_symmetry_1
_geom_angle_site_symmetry_3
C1 Ir P2 79.14(14) . .
C1 Ir P1 78.72(14) . .
P2 Ir P1 156.79(5) . .
C1 Ir Cl 176.26(13) . .
P2 Ir Cl 99.69(4) . .
P1 Ir Cl 101.97(4) . .
C1 Ir Cl 108.59(13) . 2_655
P2 Ir Cl 96.47(4) . 2_655
P1 Ir Cl 97.10(4) . 2_655
Cl Ir Cl 75.03(4) . 2_655
C1 Ir H100 82(2) . .
P2 Ir H100 86(2) . .
P1 Ir H100 84(2) . .
Cl Ir H100 95(2) . .
Cl Ir H100 170(2) 2_655 .
Ir Cl Ir 104.97(4) . 2_655
O1 P1 C7 98.0(2) . .
O1 P1 C16 99.1(2) . .
C7 P1 C16 108.2(3) . .
O1 P1 Ir 105.38(14) . .
C7 P1 Ir 120.9(2) . .
C16 P1 Ir 120.12(18) . .
O2 P2 C10 98.1(2) . .
O2 P2 C13 98.0(2) . .
C10 P2 C13 108.7(3) . .
O2 P2 Ir 105.67(14) . .
C10 P2 Ir 119.94(19) . .
C13 P2 Ir 120.95(18) . .
C2 O1 P1 115.6(3) . .
C6 O2 P2 115.0(3) . .
C2 C1 C6 114.3(4) . .
C2 C1 Ir 123.0(4) . .
C6 C1 Ir 122.0(4) . .
C3 C2 C1 124.5(5) . .
C3 C2 O1 118.2(4) . .
C1 C2 O1 117.2(4) . .
C2 C3 C4 117.4(5) . .
C2 C3 H3A 121.3 . .
C4 C3 H3A 121.3 . .
C5 C4 C3 121.5(5) . .
C5 C4 H4A 119.3 . .
C3 C4 H4A 119.3 . .
C4 C5 C6 117.6(5) . .
C4 C5 H5A 121.2 . .
C6 C5 H5A 121.2 . .
C5 C6 O2 117.8(5) . .
C5 C6 C1 124.1(5) . .
O2 C6 C1 118.1(4) . .
C8 C7 C9 110.6(6) . .
C8 C7 P1 111.4(4) . .
C9 C7 P1 109.7(4) . .
C8 C7 H7A 108.3 . .
C9 C7 H7A 108.3 . .
P1 C7 H7A 108.3 . .
C7 C8 H8A 109.5 . .
C7 C8 H8B 109.5 . .
H8A C8 H8B 109.5 . .
C7 C8 H8C 109.5 . .
H8A C8 H8C 109.5 . .
H8B C8 H8C 109.5 . .
C7 C9 H9A 109.5 . .
C7 C9 H9B 109.5 . .
H9A C9 H9B 109.5 . .
C7 C9 H9C 109.5 . .
H9A C9 H9C 109.5 . .
H9B C9 H9C 109.5 . .
C11 C10 C12 110.1(5) . .
C11 C10 P2 113.5(4) . .
C12 C10 P2 109.9(4) . .
C11 C10 H10A 107.7 . .
C12 C10 H10A 107.7 . .
P2 C10 H10A 107.7 . .
C10 C11 H11A 109.5 . .
C10 C11 H11B 109.5 . .
H11A C11 H11B 109.5 . .
C10 C11 H11C 109.5 . .
H11A C11 H11C 109.5 . .
H11B C11 H11C 109.5 . .
C10 C12 H12A 109.5 . .
C10 C12 H12B 109.5 . .
H12A C12 H12B 109.5 . .
C10 C12 H12C 109.5 . .
H12A C12 H12C 109.5 . .
H12B C12 H12C 109.5 . .
C15 C13 C14 110.5(5) . .
C15 C13 P2 115.2(4) . .
C14 C13 P2 108.1(4) . .
C15 C13 H13A 107.6 . .
C14 C13 H13A 107.6 . .
P2 C13 H13A 107.6 . .
C13 C14 H14A 109.5 . .
C13 C14 H14B 109.5 . .
H14A C14 H14B 109.5 . .
C13 C14 H14C 109.5 . .
H14A C14 H14C 109.5 . .
H14B C14 H14C 109.5 . .
C13 C15 H15A 109.5 . .
C13 C15 H15B 109.5 . .
H15A C15 H15B 109.5 . .
C13 C15 H15C 109.5 . .
H15A C15 H15C 109.5 . .
H15B C15 H15C 109.5 . .
C18 C16 C17 110.5(5) . .
C18 C16 P1 115.8(4) . .
C17 C16 P1 108.0(4) . .
C18 C16 H16A 107.4 . .
C17 C16 H16A 107.4 . .
P1 C16 H16A 107.4 . .
C16 C17 H17A 109.5 . .
C16 C17 H17B 109.5 . .
H17A C17 H17B 109.5 . .
C16 C17 H17C 109.5 . .
H17A C17 H17C 109.5 . .
H17B C17 H17C 109.5 . .
C16 C18 H18A 109.5 . .
C16 C18 H18B 109.5 . .
H18A C18 H18B 109.5 . .
C16 C18 H18C 109.5 . .
H18A C18 H18C 109.5 . .
H18B C18 H18C 109.5 . .

loop_
_geom_bond_atom_site_label_1
_geom_bond_atom_site_label_2
_geom_bond_distance
_geom_bond_site_symmetry_2
Ir C1 2.033(5) .
Ir P2 2.2977(14) .
Ir P1 2.2994(14) .
Ir Cl 2.5501(13) .
Ir Cl 2.6203(13) 2_655
Ir H100 1.51(6) .
Cl Ir 2.6203(13) 2_655
P1 O1 1.655(4) .
P1 C7 1.844(6) .
P1 C16 1.845(6) .
P2 O2 1.657(4) .
P2 C10 1.832(5) .
P2 C13 1.841(5) .
O1 C2 1.393(6) .
O2 C6 1.393(6) .
C1 C2 1.390(7) .
C1 C6 1.402(7) .
C2 C3 1.385(7) .
C3 C4 1.398(8) .
C3 H3A 0.9500 .
C4 C5 1.386(8) .
C4 H4A 0.9500 .
C5 C6 1.387(7) .
C5 H5A 0.9500 .
C7 C8 1.536(8) .
C7 C9 1.544(9) .
C7 H7A 1.0000 .
C8 H8A 0.9800 .
C8 H8B 0.9800 .
C8 H8C 0.9800 .
C9 H9A 0.9800 .
C9 H9B 0.9800 .
C9 H9C 0.9800 .
C10 C11 1.531(8) .
C10 C12 1.539(8) .
C10 H10A 1.0000 .
C11 H11A 0.9800 .
C11 H11B 0.9800 .
C11 H11C 0.9800 .
C12 H12A 0.9800 .
C12 H12B 0.9800 .
C12 H12C 0.9800 .
C13 C15 1.526(8) .
C13 C14 1.547(7) .
C13 H13A 1.0000 .
C14 H14A 0.9800 .
C14 H14B 0.9800 .
C14 H14C 0.9800 .
C15 H15A 0.9800 .
C15 H15B 0.9800 .
C15 H15C 0.9800 .
C16 C18 1.531(8) .
C16 C17 1.540(8) .
C16 H16A 1.0000 .
C17 H17A 0.9800 .
C17 H17B 0.9800 .
C17 H17C 0.9800 .
C18 H18A 0.9800 .
C18 H18B 0.9800 .
C18 H18C 0.9800 .

loop_
_geom_torsion_atom_site_label_1
_geom_torsion_atom_site_label_2
_geom_torsion_atom_site_label_3
_geom_torsion_atom_site_label_4
_geom_torsion
C7 P1 O1 C2 128.3(4)
C16 P1 O1 C2 -121.7(4)
Ir P1 O1 C2 3.1(4)
C10 P2 O2 C6 -127.4(4)
C13 P2 O2 C6 122.2(4)
Ir P2 O2 C6 -3.2(4)
C6 C1 C2 C3 7.0(7)
Ir C1 C2 C3 178.4(4)
C6 C1 C2 O1 -171.4(4)
Ir C1 C2 O1 0.0(6)
P1 O1 C2 C3 179.2(4)
P1 O1 C2 C1 -2.3(6)
C1 C2 C3 C4 -2.2(8)
O1 C2 C3 C4 176.2(5)
C2 C3 C4 C5 -2.3(8)
C3 C4 C5 C6 1.5(8)
C4 C5 C6 O2 -174.3(5)
C4 C5 C6 C1 4.0(8)
P2 O2 C6 C5 -178.7(4)
P2 O2 C6 C1 3.0(6)
C2 C1 C6 C5 -7.9(7)
Ir C1 C6 C5 -179.4(4)
C2 C1 C6 O2 170.3(4)
Ir C1 C6 O2 -1.2(6)
O1 P1 C7 C8 178.5(4)
C16 P1 C7 C8 76.2(5)
Ir P1 C7 C8 -68.1(5)
O1 P1 C7 C9 -58.6(5)
C16 P1 C7 C9 -161.0(5)
Ir P1 C7 C9 54.7(5)
O2 P2 C10 C11 -169.7(4)
C13 P2 C10 C11 -68.3(5)
Ir P2 C10 C11 77.0(5)
O2 P2 C10 C12 66.6(4)
C13 P2 C10 C12 167.9(4)
Ir P2 C10 C12 -46.8(4)
O2 P2 C13 C15 76.5(4)
C10 P2 C13 C15 -24.9(5)
Ir P2 C13 C15 -169.8(3)
O2 P2 C13 C14 -47.6(4)
C10 P2 C13 C14 -149.0(4)
Ir P2 C13 C14 66.1(4)
O1 P1 C16 C18 -79.5(5)
C7 P1 C16 C18 22.1(5)
Ir P1 C16 C18 166.7(4)
O1 P1 C16 C17 44.9(4)
C7 P1 C16 C17 146.5(4)
Ir P1 C16 C17 -68.9(4)
